data_8105976
loop_
_publ_author_name
'Xiao, Xu-Qiong'
'Xu, Jun-Ting'
'Wu, Yinan'
'Wang, Qiong-Yan'

_publ_section_title
;
 The crystal structure of
 1,6-di-tert-butyl-1,1,3,3,4,4,6,6-octamethyl-2,2,5,5-tetrakis
 (trimethylsilyl)hexasilane, C28H78Si10
;
_journal_issue 6
_journal_name_full 'Zeitschrift f\"ur Kristallographie - New Crystal Structures'
_journal_page_first 1195
_journal_page_last 1198
_journal_paper_doi 10.1515/ncrs-2019-0321
_journal_volume 234
_journal_year 2019
_chemical_formula_moiety 'C28 H78 Si10'
_chemical_formula_sum 'C28 H78 Si10'
_chemical_formula_weight 695.80
_chemical_name_systematic
;
1,6-di-<i>tert</i>-butyl-1,1,3,3,4,4,6,6-octamethyl-2,2,5,5-tetrakis
(trimethylsilyl)hexasilane
;
_space_group_crystal_system monoclinic
_space_group_IT_number 7
_space_group_name_Hall 'P -2yac'
_space_group_name_H-M_alt 'P 1 n 1'
_atom_sites_solution_hydrogens geom
_atom_sites_solution_primary SHELXT
_atom_sites_solution_secondary difmap
_audit_creation_method SHELXL-2014/7
_cell_angle_alpha 90
_cell_angle_beta 93.426(4)
_cell_angle_gamma 90
_cell_formula_units_Z 4
_cell_length_a 21.413(4)
_cell_length_b 9.8568(17)
_cell_length_c 22.074(4)
_cell_measurement_reflns_used 4604
_cell_measurement_temperature 296(2)
_cell_measurement_theta_max 21.80
_cell_measurement_theta_min 2.26
_cell_volume 4650.7(15)
_computing_cell_refinement 'Bruker SAINT'
_computing_data_collection 'Bruker APEX2'
_computing_data_reduction 'Bruker SAINT'
_computing_molecular_graphics 'Bruker SHELXTL'
_computing_publication_material 'Bruker SHELXTL'
_computing_structure_refinement 'SHELXL-2014/7 (Sheldrick, 2014)'
_computing_structure_solution 'SHELXS-97 (Sheldrick, 2008)'
_diffrn_ambient_temperature 296(2)
_diffrn_measured_fraction_theta_full 0.993
_diffrn_measured_fraction_theta_max 0.992
_diffrn_measurement_device_type 'Bruker APEX-II CCD'
_diffrn_measurement_method '\w scans'
_diffrn_radiation_type MoK\a
_diffrn_radiation_wavelength 0.71073
_diffrn_reflns_av_R_equivalents 0.0555
_diffrn_reflns_av_unetI/netI 0.0928
_diffrn_reflns_Laue_measured_fraction_full 0.993
_diffrn_reflns_Laue_measured_fraction_max 0.992
_diffrn_reflns_limit_h_max 27
_diffrn_reflns_limit_h_min -27
_diffrn_reflns_limit_k_max 12
_diffrn_reflns_limit_k_min -12
_diffrn_reflns_limit_l_max 24
_diffrn_reflns_limit_l_min -28
_diffrn_reflns_number 29235
_diffrn_reflns_point_group_measured_fraction_full 0.742
_diffrn_reflns_point_group_measured_fraction_max 0.728
_diffrn_reflns_theta_full 25.242
_diffrn_reflns_theta_max 27.459
_diffrn_reflns_theta_min 1.287
_exptl_absorpt_coefficient_mu 0.299
_exptl_absorpt_correction_T_max 0.7456
_exptl_absorpt_correction_T_min 0.6623
_exptl_absorpt_correction_type multi-scan
_exptl_absorpt_process_details
;
SADABS-2008/1 (Bruker,2008) was used for absorption correction. 
wR2(int) was 0.0610 before and 0.0514 after correction. 
The Ratio of minimum to maximum transmission is 0.8883. 
The \l/2 correction factor is 0.0015.'
;
_exptl_crystal_colour colorless
_exptl_crystal_density_diffrn 0.994
_exptl_crystal_description prism
_exptl_crystal_F_000 1544
_exptl_crystal_size_max 0.250
_exptl_crystal_size_mid 0.200
_exptl_crystal_size_min 0.200
_refine_diff_density_max 0.796
_refine_diff_density_min -0.369
_refine_diff_density_rms 0.066
_refine_ls_abs_structure_details
; 
 Flack x determined using 2360 quotients [(I+)-(I-)]/[(I+)+(I-)] 
 (Parsons, Flack and Wagner, Acta Cryst. B69 (2013) 249-259). 
;
_refine_ls_abs_structure_Flack 0.40(10)
_refine_ls_extinction_coef .
_refine_ls_extinction_method none
_refine_ls_goodness_of_fit_ref 0.928
_refine_ls_hydrogen_treatment constr
_refine_ls_matrix_type full
_refine_ls_number_parameters 737
_refine_ls_number_reflns 15502
_refine_ls_number_restraints 2
_refine_ls_restrained_S_all 0.927
_refine_ls_R_factor_all 0.1139
_refine_ls_R_factor_gt 0.0613
_refine_ls_shift/su_max 0.025
_refine_ls_shift/su_mean 0.001
_refine_ls_structure_factor_coef Fsqd
_refine_ls_weighting_details 'w=1/[\s^2^(Fo^2^)+(0.1000P)^2^] where P=(Fo^2^+2Fc^2^)/3'
_refine_ls_weighting_scheme calc
_refine_ls_wR_factor_gt 0.1386
_refine_ls_wR_factor_ref 0.1750
_reflns_Friedel_coverage 0.467
_reflns_Friedel_fraction_full 0.490
_reflns_Friedel_fraction_max 0.464
_reflns_number_gt 9548
_reflns_number_total 15502
_reflns_threshold_expression 'I > 2\s(I)'
_cod_data_source_file suppl_ncrs-2019-0321_suppl.cif
_cod_data_source_block 1
_cod_original_cell_volume 4650.6(14)
_cod_original_sg_symbol_H-M 'P n'
_cod_database_code 8105976
_shelx_shelxl_version_number 2014/7
_shelx_space_group_comment
; 
The symmetry employed for this shelxl refinement is uniquely defined 
by the following loop, which should always be used as a source of 
symmetry information in preference to the above space-group names. 
They are only intended as comments. 
;
_shelx_estimated_absorpt_t_min 0.929
_shelx_estimated_absorpt_t_max 0.943

loop_
_space_group_symop_operation_xyz
'x, y, z'
'x+1/2, -y, z+1/2'

loop_
_atom_site_label
_atom_site_type_symbol
_atom_site_fract_x
_atom_site_fract_y
_atom_site_fract_z
_atom_site_U_iso_or_equiv
_atom_site_adp_type
_atom_site_occupancy
_atom_site_site_symmetry_order
_atom_site_calc_flag
_atom_site_refinement_flags_posn
_atom_site_refinement_flags_adp
_atom_site_refinement_flags_occupancy
_atom_site_disorder_assembly
_atom_site_disorder_group
Si1 Si 0.99894(11) 1.0164(3) 0.01981(10) 0.0554(6) Uani 1 1 d . . . . .
Si2 Si 0.90737(9) 1.0505(2) 0.07317(8) 0.0394(4) Uani 1 1 d . . . . .
Si3 Si 0.89817(9) 0.9222(2) 0.16375(8) 0.0416(5) Uani 1 1 d . . . . .
Si4 Si 0.97431(9) 0.9587(2) 0.24484(9) 0.0429(5) Uani 1 1 d . . . . .
Si5 Si 0.95029(9) 0.8876(2) 0.34393(8) 0.0394(4) Uani 1 1 d . . . . .
Si6 Si 0.89429(13) 1.0388(3) 0.40548(13) 0.0702(7) Uani 1 1 d . . . . .
Si7 Si 0.81432(11) 1.0116(3) 0.01157(11) 0.0634(7) Uani 1 1 d . . . . .
Si8 Si 0.90308(11) 1.2883(2) 0.09181(10) 0.0538(6) Uani 1 1 d . . . . .
Si9 Si 0.91322(10) 0.6616(2) 0.34537(10) 0.0523(5) Uani 1 1 d . . . . .
Si10 Si 1.05020(11) 0.8755(3) 0.39857(11) 0.0637(7) Uani 1 1 d . . . . .
Si11 Si 0.71885(10) 0.4928(2) 0.63324(11) 0.0569(6) Uani 1 1 d . . . . .
Si12 Si 0.79200(8) 0.6052(2) 0.70117(9) 0.0399(4) Uani 1 1 d . . . . .
Si13 Si 0.90057(8) 0.58940(19) 0.68316(8) 0.0375(4) Uani 1 1 d . . . . .
Si14 Si 0.94275(8) 0.3685(2) 0.68237(9) 0.0406(4) Uani 1 1 d . . . . .
Si15 Si 1.05274(8) 0.3474(2) 0.70306(9) 0.0376(4) Uani 1 1 d . . . . .
Si16 Si 1.12214(9) 0.4557(2) 0.63823(10) 0.0532(6) Uani 1 1 d . . . . .
Si17 Si 0.77355(11) 0.8412(2) 0.70840(11) 0.0564(6) Uani 1 1 d . . . . .
Si18 Si 0.76834(12) 0.5221(3) 0.79878(12) 0.0694(7) Uani 1 1 d . . . . .
Si19 Si 1.08630(10) 0.4308(3) 0.80123(10) 0.0548(6) Uani 1 1 d . . . . .
Si20 Si 1.06689(10) 0.1082(2) 0.71137(10) 0.0509(5) Uani 1 1 d . . . . .
C1 C 1.0073(5) 0.8506(10) -0.0239(4) 0.073(2) Uani 1 1 d . . . . .
C2 C 1.0039(5) 1.1575(11) -0.0357(4) 0.082(3) Uani 1 1 d . . . . .
H2A H 1.0415 1.1483 -0.0569 0.122 Uiso 1 1 calc R U . . .
H2B H 1.0044 1.2427 -0.0146 0.122 Uiso 1 1 calc R U . . .
H2C H 0.9683 1.1543 -0.0642 0.122 Uiso 1 1 calc R U . . .
C3 C 1.0680(4) 1.0351(12) 0.0750(5) 0.087(3) Uani 1 1 d . . . . .
H3A H 1.0624 1.1134 0.1000 0.130 Uiso 1 1 calc R U . . .
H3B H 1.1052 1.0457 0.0533 0.130 Uiso 1 1 calc R U . . .
H3C H 1.0718 0.9557 0.1001 0.130 Uiso 1 1 calc R U . . .
C4 C 0.9030(5) 0.7336(9) 0.1464(4) 0.077(3) Uani 1 1 d . . . . .
H4A H 0.8824 0.7156 0.1074 0.115 Uiso 1 1 calc R U . . .
H4B H 0.8830 0.6831 0.1770 0.115 Uiso 1 1 calc R U . . .
H4C H 0.9461 0.7069 0.1461 0.115 Uiso 1 1 calc R U . . .
C5 C 0.8163(4) 0.9459(11) 0.1868(4) 0.070(3) Uani 1 1 d . . . . .
H5A H 0.8149 0.9306 0.2297 0.105 Uiso 1 1 calc R U . . .
H5B H 0.7891 0.8826 0.1652 0.105 Uiso 1 1 calc R U . . .
H5C H 0.8028 1.0368 0.1774 0.105 Uiso 1 1 calc R U . . .
C6 C 1.0448(4) 0.8560(10) 0.2253(4) 0.069(2) Uani 1 1 d . . . . .
H6A H 1.0765 0.8626 0.2577 0.104 Uiso 1 1 calc R U . . .
H6B H 1.0607 0.8904 0.1885 0.104 Uiso 1 1 calc R U . . .
H6C H 1.0328 0.7628 0.2196 0.104 Uiso 1 1 calc R U . . .
C7 C 1.0000(5) 1.1409(10) 0.2482(5) 0.076(3) Uani 1 1 d . . . . .
H7A H 1.0239 1.1609 0.2139 0.114 Uiso 1 1 calc R U . . .
H7B H 1.0254 1.1562 0.2849 0.114 Uiso 1 1 calc R U . . .
H7C H 0.9639 1.1988 0.2476 0.114 Uiso 1 1 calc R U . . .
C8 C 0.8766(7) 0.9493(13) 0.4813(5) 0.105(4) Uani 1 1 d . . . . .
H8A H 0.8548 0.8657 0.4725 0.157 Uiso 1 1 calc R U . . .
H8B H 0.8511 1.0074 0.5044 0.157 Uiso 1 1 calc R U . . .
H8C H 0.9152 0.9306 0.5041 0.157 Uiso 1 1 calc R U . . .
C9 C 0.9468(6) 1.1888(12) 0.4241(5) 0.095(4) Uani 1 1 d . . . . .
H9A H 0.9233 1.2583 0.4430 0.143 Uiso 1 1 calc R U . . .
H9B H 0.9627 1.2235 0.3874 0.143 Uiso 1 1 calc R U . . .
H9C H 0.9810 1.1607 0.4513 0.143 Uiso 1 1 calc R U . . .
C10 C 0.9986(7) 0.7291(11) 0.0171(6) 0.116(5) Uani 1 1 d . . . . .
H10A H 1.0274 0.7351 0.0520 0.174 Uiso 1 1 calc R U . . .
H10B H 1.0063 0.6471 -0.0048 0.174 Uiso 1 1 calc R U . . .
H10C H 0.9565 0.7282 0.0299 0.174 Uiso 1 1 calc R U . . .
C11 C 1.0723(5) 0.8471(13) -0.0484(5) 0.099(4) Uani 1 1 d . . . . .
H11A H 1.0884 0.7563 -0.0457 0.148 Uiso 1 1 calc R U . . .
H11B H 1.0995 0.9069 -0.0249 0.148 Uiso 1 1 calc R U . . .
H11C H 1.0698 0.8759 -0.0900 0.148 Uiso 1 1 calc R U . . .
C12 C 0.9606(6) 0.8463(13) -0.0783(5) 0.103(4) Uani 1 1 d . . . . .
H12A H 0.9193 0.8634 -0.0653 0.154 Uiso 1 1 calc R U . . .
H12B H 0.9616 0.7584 -0.0970 0.154 Uiso 1 1 calc R U . . .
H12C H 0.9712 0.9142 -0.1071 0.154 Uiso 1 1 calc R U . . .
C16 C 0.7979(5) 0.8257(11) 0.0021(6) 0.098(4) Uani 1 1 d . . . . .
H16A H 0.8346 0.7806 -0.0106 0.147 Uiso 1 1 calc R U . . .
H16B H 0.7641 0.8129 -0.0279 0.147 Uiso 1 1 calc R U . . .
H16C H 0.7865 0.7884 0.0401 0.147 Uiso 1 1 calc R U . . .
C17 C 0.8208(6) 1.0858(13) -0.0665(5) 0.099(4) Uani 1 1 d . . . . .
H17A H 0.8435 1.1698 -0.0634 0.149 Uiso 1 1 calc R U . . .
H17B H 0.7797 1.1020 -0.0848 0.149 Uiso 1 1 calc R U . . .
H17C H 0.8426 1.0233 -0.0911 0.149 Uiso 1 1 calc R U . . .
C18 C 0.7457(5) 1.0950(14) 0.0443(6) 0.100(4) Uani 1 1 d . . . . .
H18A H 0.7082 1.0708 0.0208 0.150 Uiso 1 1 calc R U . . .
H18B H 0.7511 1.1917 0.0436 0.150 Uiso 1 1 calc R U . . .
H18C H 0.7426 1.0654 0.0855 0.150 Uiso 1 1 calc R U . . .
C19 C 0.8711(6) 1.3829(10) 0.0233(5) 0.089(3) Uani 1 1 d . . . . .
H19A H 0.8793 1.4780 0.0286 0.133 Uiso 1 1 calc R U . . .
H19B H 0.8267 1.3684 0.0182 0.133 Uiso 1 1 calc R U . . .
H19C H 0.8907 1.3507 -0.0119 0.133 Uiso 1 1 calc R U . . .
C20 C 0.9812(4) 1.3677(9) 0.1116(5) 0.072(3) Uani 1 1 d . . . . .
H20A H 0.9780 1.4643 0.1067 0.109 Uiso 1 1 calc R U . . .
H20B H 1.0114 1.3328 0.0852 0.109 Uiso 1 1 calc R U . . .
H20C H 0.9941 1.3467 0.1529 0.109 Uiso 1 1 calc R U . . .
C21 C 0.8524(5) 1.3236(10) 0.1564(4) 0.076(3) Uani 1 1 d . . . . .
H21A H 0.8131 1.2774 0.1496 0.113 Uiso 1 1 calc R U . . .
H21B H 0.8451 1.4195 0.1592 0.113 Uiso 1 1 calc R U . . .
H21C H 0.8730 1.2921 0.1936 0.113 Uiso 1 1 calc R U . . .
C22 C 0.9177(5) 0.5964(10) 0.4258(4) 0.077(3) Uani 1 1 d . . . . .
H22A H 0.9174 0.4990 0.4255 0.115 Uiso 1 1 calc R U . . .
H22B H 0.8824 0.6291 0.4464 0.115 Uiso 1 1 calc R U . . .
H22C H 0.9557 0.6279 0.4466 0.115 Uiso 1 1 calc R U . . .
C23 C 0.9621(6) 0.5469(11) 0.2990(5) 0.089(3) Uani 1 1 d . . . . .
H23A H 0.9646 0.5841 0.2591 0.134 Uiso 1 1 calc R U . . .
H23B H 0.9431 0.4587 0.2962 0.134 Uiso 1 1 calc R U . . .
H23C H 1.0034 0.5395 0.3182 0.134 Uiso 1 1 calc R U . . .
C24 C 0.8297(5) 0.6435(10) 0.3149(6) 0.094(4) Uani 1 1 d . . . . .
H24A H 0.8029 0.6927 0.3404 0.141 Uiso 1 1 calc R U . . .
H24B H 0.8183 0.5493 0.3144 0.141 Uiso 1 1 calc R U . . .
H24C H 0.8255 0.6792 0.2745 0.141 Uiso 1 1 calc R U . . .
C25 C 1.0441(5) 0.8778(14) 0.4827(4) 0.093(4) Uani 1 1 d . . . . .
H25A H 1.0245 0.9607 0.4944 0.140 Uiso 1 1 calc R U . . .
H25B H 1.0851 0.8719 0.5025 0.140 Uiso 1 1 calc R U . . .
H25C H 1.0194 0.8020 0.4946 0.140 Uiso 1 1 calc R U . . .
C26 C 1.0934(4) 0.7159(13) 0.3817(5) 0.090(4) Uani 1 1 d . . . . .
H26A H 1.0672 0.6389 0.3885 0.136 Uiso 1 1 calc R U . . .
H26B H 1.1308 0.7103 0.4077 0.136 Uiso 1 1 calc R U . . .
H26C H 1.1042 0.7167 0.3401 0.136 Uiso 1 1 calc R U . . .
C27 C 1.1031(5) 1.0205(14) 0.3796(6) 0.106(5) Uani 1 1 d . . . . .
H27A H 1.1391 1.0214 0.4078 0.158 Uiso 1 1 calc R U . . .
H27B H 1.0809 1.1046 0.3823 0.158 Uiso 1 1 calc R U . . .
H27C H 1.1164 1.0092 0.3392 0.158 Uiso 1 1 calc R U . . .
C28 C 0.7116(4) 0.5566(10) 0.5513(4) 0.066(2) Uani 1 1 d . . . . .
C29 C 1.1185(4) 0.4022(10) 0.5556(4) 0.071(3) Uani 1 1 d . . . . .
C30 C 0.7373(5) 0.3034(10) 0.6292(7) 0.105(4) Uani 1 1 d . . . . .
H30A H 0.7039 0.2577 0.6066 0.157 Uiso 1 1 calc R U . . .
H30B H 0.7416 0.2667 0.6695 0.157 Uiso 1 1 calc R U . . .
H30C H 0.7756 0.2907 0.6095 0.157 Uiso 1 1 calc R U . . .
C31 C 0.6398(4) 0.5079(14) 0.6647(6) 0.103(4) Uani 1 1 d . . . . .
H31A H 0.6080 0.4932 0.6328 0.154 Uiso 1 1 calc R U . . .
H31B H 0.6351 0.5969 0.6814 0.154 Uiso 1 1 calc R U . . .
H31C H 0.6358 0.4412 0.6959 0.154 Uiso 1 1 calc R U . . .
C32 C 0.9439(4) 0.6985(8) 0.7415(4) 0.059(2) Uani 1 1 d . . . . .
H32A H 0.9286 0.7899 0.7383 0.089 Uiso 1 1 calc R U . . .
H32B H 0.9878 0.6975 0.7347 0.089 Uiso 1 1 calc R U . . .
H32C H 0.9376 0.6639 0.7813 0.089 Uiso 1 1 calc R U . . .
C33 C 0.9170(4) 0.6646(9) 0.6081(4) 0.061(2) Uani 1 1 d . . . . .
H33A H 0.9614 0.6652 0.6036 0.091 Uiso 1 1 calc R U . . .
H33B H 0.9014 0.7559 0.6059 0.091 Uiso 1 1 calc R U . . .
H33C H 0.8968 0.6114 0.5762 0.091 Uiso 1 1 calc R U . . .
C34 C 0.9042(4) 0.2581(9) 0.7394(5) 0.070(2) Uani 1 1 d . . . . .
H34A H 0.9137 0.1646 0.7320 0.104 Uiso 1 1 calc R U . . .
H34B H 0.8597 0.2712 0.7355 0.104 Uiso 1 1 calc R U . . .
H34C H 0.9196 0.2825 0.7797 0.104 Uiso 1 1 calc R U . . .
C35 C 0.9191(4) 0.2930(10) 0.6051(4) 0.073(3) Uani 1 1 d . . . . .
H35A H 0.8778 0.2555 0.6058 0.110 Uiso 1 1 calc R U . . .
H35B H 0.9481 0.2227 0.5959 0.110 Uiso 1 1 calc R U . . .
H35C H 0.9196 0.3627 0.5748 0.110 Uiso 1 1 calc R U . . .
C36 C 1.1094(5) 0.6460(9) 0.6376(5) 0.076(3) Uani 1 1 d . . . . .
H36A H 1.0703 0.6665 0.6161 0.113 Uiso 1 1 calc R U . . .
H36B H 1.1428 0.6894 0.6179 0.113 Uiso 1 1 calc R U . . .
H36C H 1.1086 0.6784 0.6786 0.113 Uiso 1 1 calc R U . . .
C37 C 1.2043(4) 0.4182(12) 0.6710(5) 0.078(3) Uani 1 1 d . . . . .
H37A H 1.2338 0.4723 0.6506 0.116 Uiso 1 1 calc R U . . .
H37B H 1.2135 0.3238 0.6655 0.116 Uiso 1 1 calc R U . . .
H37C H 1.2071 0.4395 0.7135 0.116 Uiso 1 1 calc R U . . .
C39 C 0.6608(7) 0.4737(18) 0.5166(6) 0.139(6) Uani 1 1 d . . . . .
H39A H 0.6548 0.5079 0.4759 0.208 Uiso 1 1 calc R U . . .
H39B H 0.6224 0.4809 0.5366 0.208 Uiso 1 1 calc R U . . .
H39C H 0.6734 0.3803 0.5154 0.208 Uiso 1 1 calc R U . . .
C40 C 0.6913(10) 0.7009(15) 0.5486(6) 0.160(8) Uani 1 1 d . . . . .
H40A H 0.6690 0.7181 0.5104 0.240 Uiso 1 1 calc R U . . .
H40B H 0.7273 0.7588 0.5528 0.240 Uiso 1 1 calc R U . . .
H40C H 0.6644 0.7188 0.5810 0.240 Uiso 1 1 calc R U . . .
C41 C 0.7714(6) 0.5375(18) 0.5200(6) 0.124(5) Uani 1 1 d . . . . .
H41A H 0.8045 0.5867 0.5415 0.186 Uiso 1 1 calc R U . . .
H41B H 0.7661 0.5710 0.4792 0.186 Uiso 1 1 calc R U . . .
H41C H 0.7818 0.4428 0.5193 0.186 Uiso 1 1 calc R U . . .
C42 C 1.1259(7) 0.2459(10) 0.5520(5) 0.100(4) Uani 1 1 d . . . . .
H42A H 1.1214 0.2175 0.5104 0.149 Uiso 1 1 calc R U . . .
H42B H 1.0943 0.2032 0.5745 0.149 Uiso 1 1 calc R U . . .
H42C H 1.1666 0.2204 0.5689 0.149 Uiso 1 1 calc R U . . .
C43 C 1.0566(5) 0.4452(17) 0.5236(5) 0.117(5) Uani 1 1 d . . . . .
H43A H 1.0540 0.4101 0.4829 0.175 Uiso 1 1 calc R U . . .
H43B H 1.0542 0.5424 0.5224 0.175 Uiso 1 1 calc R U . . .
H43C H 1.0226 0.4101 0.5453 0.175 Uiso 1 1 calc R U . . .
C44 C 1.1727(6) 0.4715(16) 0.5232(5) 0.109(4) Uani 1 1 d . . . . .
H44A H 1.1720 0.5675 0.5306 0.164 Uiso 1 1 calc R U . . .
H44B H 1.1676 0.4550 0.4803 0.164 Uiso 1 1 calc R U . . .
H44C H 1.2121 0.4349 0.5387 0.164 Uiso 1 1 calc R U . . .
C45 C 0.6879(5) 0.8852(12) 0.7054(5) 0.089(3) Uani 1 1 d . . . . .
H45A H 0.6703 0.8735 0.6647 0.134 Uiso 1 1 calc R U . . .
H45B H 0.6830 0.9779 0.7176 0.134 Uiso 1 1 calc R U . . .
H45C H 0.6668 0.8268 0.7323 0.134 Uiso 1 1 calc R U . . .
C46 C 0.8068(6) 0.9078(11) 0.7826(5) 0.091(3) Uani 1 1 d . . . . .
H46A H 0.7898 0.9962 0.7896 0.137 Uiso 1 1 calc R U . . .
H46B H 0.8515 0.9138 0.7818 0.137 Uiso 1 1 calc R U . . .
H46C H 0.7961 0.8476 0.8146 0.137 Uiso 1 1 calc R U . . .
C47 C 0.8095(6) 0.9387(11) 0.6480(5) 0.093(3) Uani 1 1 d . . . . .
H47A H 0.8542 0.9349 0.6541 0.139 Uiso 1 1 calc R U . . .
H47B H 0.7960 1.0314 0.6493 0.139 Uiso 1 1 calc R U . . .
H47C H 0.7970 0.9003 0.6092 0.139 Uiso 1 1 calc R U . . .
C48 C 0.7468(5) 0.3410(13) 0.8004(6) 0.101(4) Uani 1 1 d . . . . .
H48A H 0.7349 0.3174 0.8403 0.152 Uiso 1 1 calc R U . . .
H48B H 0.7819 0.2868 0.7903 0.152 Uiso 1 1 calc R U . . .
H48C H 0.7123 0.3246 0.7715 0.152 Uiso 1 1 calc R U . . .
C49 C 0.7003(6) 0.6205(13) 0.8271(5) 0.105(4) Uani 1 1 d . . . . .
H49A H 0.6918 0.5898 0.8670 0.158 Uiso 1 1 calc R U . . .
H49B H 0.6639 0.6062 0.8001 0.158 Uiso 1 1 calc R U . . .
H49C H 0.7104 0.7153 0.8284 0.158 Uiso 1 1 calc R U . . .
C50 C 0.8355(6) 0.5466(15) 0.8569(5) 0.106(4) Uani 1 1 d . . . . .
H50A H 0.8673 0.4805 0.8506 0.158 Uiso 1 1 calc R U . . .
H50B H 0.8208 0.5357 0.8969 0.158 Uiso 1 1 calc R U . . .
H50C H 0.8525 0.6360 0.8529 0.158 Uiso 1 1 calc R U . . .
C51 C 1.0191(5) 0.0100(9) 0.6510(4) 0.069(2) Uani 1 1 d . . . . .
H51A H 1.0241 -0.0856 0.6582 0.104 Uiso 1 1 calc R U . . .
H51B H 1.0332 0.0319 0.6117 0.104 Uiso 1 1 calc R U . . .
H51C H 0.9757 0.0338 0.6525 0.104 Uiso 1 1 calc R U . . .
C52 C 1.0408(5) 0.0439(10) 0.7870(4) 0.079(3) Uani 1 1 d . . . . .
H52A H 1.0485 0.1123 0.8175 0.119 Uiso 1 1 calc R U . . .
H52B H 1.0637 -0.0368 0.7983 0.119 Uiso 1 1 calc R U . . .
H52C H 0.9968 0.0236 0.7833 0.119 Uiso 1 1 calc R U . . .
C53 C 1.1509(4) 0.0567(12) 0.7075(5) 0.088(3) Uani 1 1 d . . . . .
H53A H 1.1625 0.0614 0.6662 0.131 Uiso 1 1 calc R U . . .
H53B H 1.1562 -0.0345 0.7221 0.131 Uiso 1 1 calc R U . . .
H53C H 1.1770 0.1168 0.7321 0.131 Uiso 1 1 calc R U . . .
C54 C 1.1519(5) 0.3233(13) 0.8347(5) 0.096(4) Uani 1 1 d . . . . .
H54A H 1.1679 0.3624 0.8723 0.143 Uiso 1 1 calc R U . . .
H54B H 1.1847 0.3189 0.8069 0.143 Uiso 1 1 calc R U . . .
H54C H 1.1367 0.2335 0.8419 0.143 Uiso 1 1 calc R U . . .
C55 C 1.0209(5) 0.4287(11) 0.8544(4) 0.077(3) Uani 1 1 d . . . . .
H55A H 0.9877 0.4865 0.8388 0.116 Uiso 1 1 calc R U . . .
H55B H 1.0362 0.4607 0.8936 0.116 Uiso 1 1 calc R U . . .
H55C H 1.0055 0.3377 0.8580 0.116 Uiso 1 1 calc R U . . .
C56 C 1.1166(5) 0.6065(12) 0.8021(5) 0.087(3) Uani 1 1 d . . . . .
H56A H 1.1534 0.6107 0.7794 0.130 Uiso 1 1 calc R U . . .
H56B H 1.1269 0.6338 0.8432 0.130 Uiso 1 1 calc R U . . .
H56C H 1.0853 0.6662 0.7842 0.130 Uiso 1 1 calc R U . . .
C57 C 0.8177(6) 1.1094(13) 0.3750(5) 0.093(3) Uani 1 1 d . . . . .
C58 C 0.8328(6) 1.1927(13) 0.3156(5) 0.098(4) Uani 1 1 d . . . . .
H58A H 0.7955 1.2375 0.2997 0.147 Uiso 1 1 calc R U . . .
H58B H 0.8474 1.1317 0.2857 0.147 Uiso 1 1 calc R U . . .
H58C H 0.8645 1.2591 0.3258 0.147 Uiso 1 1 calc R U . . .
C60 C 0.7707(5) 0.9910(15) 0.3597(7) 0.112(4) Uani 1 1 d . . . . .
H60A H 0.7318 1.0277 0.3431 0.168 Uiso 1 1 calc R U . . .
H60B H 0.7636 0.9411 0.3960 0.168 Uiso 1 1 calc R U . . .
H60C H 0.7879 0.9315 0.3305 0.168 Uiso 1 1 calc R U . . .
C59 C 0.7895(7) 1.1985(17) 0.4256(7) 0.146(6) Uani 1 1 d . . . . .
H59A H 0.7894 1.1475 0.4627 0.218 Uiso 1 1 calc R U . . .
H59B H 0.7474 1.2238 0.4130 0.218 Uiso 1 1 calc R U . . .
H59C H 0.8144 1.2788 0.4321 0.218 Uiso 1 1 calc R U . . .

loop_
_atom_site_aniso_label
_atom_site_aniso_U_11
_atom_site_aniso_U_22
_atom_site_aniso_U_33
_atom_site_aniso_U_23
_atom_site_aniso_U_13
_atom_site_aniso_U_12
Si1 0.0617(12) 0.0612(15) 0.0443(11) 0.0082(11) 0.0119(9) -0.0067(11)
Si2 0.0477(10) 0.0349(11) 0.0355(10) 0.0030(8) 0.0019(8) -0.0047(9)
Si3 0.0568(11) 0.0349(11) 0.0333(10) 0.0012(8) 0.0037(8) -0.0080(9)
Si4 0.0499(10) 0.0432(12) 0.0353(10) 0.0063(9) 0.0012(8) -0.0040(9)
Si5 0.0454(10) 0.0369(11) 0.0360(10) 0.0020(8) 0.0033(8) -0.0014(9)
Si6 0.0828(17) 0.0580(16) 0.0710(16) -0.0195(13) 0.0146(13) -0.0001(13)
Si7 0.0614(13) 0.0720(18) 0.0545(14) -0.0049(12) -0.0147(11) -0.0075(12)
Si8 0.0695(13) 0.0332(12) 0.0577(13) 0.0017(10) -0.0041(11) -0.0006(11)
Si9 0.0613(12) 0.0416(12) 0.0543(13) 0.0058(10) 0.0057(10) -0.0037(10)
Si10 0.0541(12) 0.089(2) 0.0475(12) 0.0124(12) -0.0057(10) -0.0057(12)
Si11 0.0406(10) 0.0506(14) 0.0781(16) -0.0045(12) -0.0069(10) -0.0010(10)
Si12 0.0374(9) 0.0379(11) 0.0448(11) 0.0020(9) 0.0045(8) 0.0049(8)
Si13 0.0364(9) 0.0342(10) 0.0420(10) 0.0017(9) 0.0028(7) 0.0029(8)
Si14 0.0354(8) 0.0336(11) 0.0526(11) -0.0024(9) 0.0012(8) 0.0016(8)
Si15 0.0345(8) 0.0352(11) 0.0430(10) 0.0022(9) 0.0010(7) 0.0029(8)
Si16 0.0452(11) 0.0564(14) 0.0584(13) 0.0073(11) 0.0069(9) -0.0008(10)
Si17 0.0638(13) 0.0458(14) 0.0598(14) -0.0062(11) 0.0049(11) 0.0156(11)
Si18 0.0623(13) 0.089(2) 0.0593(14) 0.0238(14) 0.0208(11) 0.0136(13)
Si19 0.0548(11) 0.0617(15) 0.0468(12) -0.0067(11) -0.0063(9) 0.0079(11)
Si20 0.0566(12) 0.0378(12) 0.0588(13) 0.0027(10) 0.0083(10) 0.0103(10)
C1 0.087(6) 0.065(6) 0.068(6) -0.004(5) 0.024(5) 0.006(5)
C2 0.105(7) 0.085(7) 0.058(5) 0.012(5) 0.036(5) -0.004(6)
C3 0.063(5) 0.111(9) 0.087(7) -0.002(6) 0.018(5) -0.005(6)
C4 0.123(8) 0.052(6) 0.055(5) 0.006(4) 0.008(5) -0.003(6)
C5 0.056(5) 0.097(8) 0.057(5) -0.001(5) 0.010(4) -0.009(5)
C6 0.064(5) 0.082(7) 0.065(5) 0.006(5) 0.019(4) 0.005(5)
C7 0.083(6) 0.067(6) 0.076(6) 0.013(5) -0.016(5) -0.023(5)
C8 0.140(10) 0.110(10) 0.067(7) 0.017(7) 0.027(7) 0.012(8)
C9 0.113(8) 0.084(8) 0.086(7) -0.025(6) -0.015(6) -0.009(7)
C10 0.161(12) 0.050(6) 0.143(11) 0.010(7) 0.064(9) 0.020(7)
C11 0.111(8) 0.101(9) 0.089(8) -0.017(7) 0.040(6) 0.023(7)
C12 0.123(9) 0.099(9) 0.087(8) -0.042(7) 0.008(7) -0.011(8)
C16 0.095(7) 0.079(8) 0.117(9) -0.033(7) -0.018(7) -0.023(6)
C17 0.110(8) 0.128(11) 0.057(6) -0.009(6) -0.024(6) 0.000(8)
C18 0.062(6) 0.124(11) 0.110(9) -0.004(8) -0.024(6) 0.013(6)
C19 0.122(9) 0.054(6) 0.085(7) 0.007(5) -0.025(7) -0.001(6)
C20 0.081(6) 0.045(5) 0.091(7) 0.013(5) -0.001(5) -0.018(5)
C21 0.092(6) 0.053(6) 0.082(7) 0.000(5) 0.009(5) 0.017(5)
C22 0.104(7) 0.057(6) 0.069(6) 0.027(5) 0.011(5) -0.009(5)
C23 0.111(8) 0.073(8) 0.086(7) 0.002(6) 0.025(6) 0.013(6)
C24 0.087(7) 0.056(6) 0.136(10) -0.001(7) -0.017(7) -0.023(6)
C25 0.096(7) 0.132(11) 0.049(5) 0.013(6) -0.021(5) -0.006(7)
C26 0.065(6) 0.129(11) 0.078(7) 0.023(7) 0.008(5) 0.029(6)
C27 0.078(7) 0.132(11) 0.103(9) 0.052(8) -0.027(6) -0.037(7)
C28 0.062(5) 0.067(6) 0.065(5) -0.012(5) -0.012(4) 0.010(4)
C29 0.080(6) 0.072(7) 0.062(5) 0.023(5) 0.021(4) 0.011(5)
C30 0.094(7) 0.044(6) 0.172(13) -0.013(7) -0.035(8) -0.017(6)
C31 0.042(5) 0.136(11) 0.131(10) 0.001(8) 0.011(5) -0.011(6)
C32 0.060(5) 0.046(5) 0.071(5) -0.003(4) -0.009(4) 0.000(4)
C33 0.064(5) 0.060(6) 0.059(5) 0.002(4) 0.011(4) -0.002(4)
C34 0.058(5) 0.056(6) 0.097(7) 0.009(5) 0.018(5) 0.003(4)
C35 0.060(5) 0.071(7) 0.086(7) -0.019(5) -0.018(5) 0.007(5)
C36 0.077(6) 0.045(5) 0.105(8) 0.014(5) 0.014(5) 0.003(5)
C37 0.047(4) 0.107(8) 0.079(6) 0.017(6) 0.003(4) -0.003(5)
C39 0.116(10) 0.192(17) 0.101(10) -0.019(10) -0.051(9) -0.054(10)
C40 0.31(2) 0.109(11) 0.064(8) 0.008(7) -0.004(11) 0.074(14)
C41 0.095(8) 0.202(17) 0.074(8) -0.014(9) 0.005(6) 0.015(9)
C42 0.161(11) 0.055(7) 0.085(7) -0.013(6) 0.032(7) 0.001(7)
C43 0.082(7) 0.205(16) 0.062(7) 0.026(8) -0.002(6) -0.015(8)
C44 0.101(8) 0.148(13) 0.084(8) 0.016(8) 0.044(6) 0.004(8)
C45 0.078(6) 0.104(9) 0.085(7) 0.002(6) 0.007(5) 0.043(6)
C46 0.114(8) 0.072(7) 0.088(7) -0.046(6) -0.001(6) 0.007(6)
C47 0.109(8) 0.068(7) 0.103(8) 0.008(6) 0.020(7) 0.026(6)
C48 0.083(7) 0.111(10) 0.113(9) 0.053(8) 0.041(6) 0.013(7)
C49 0.113(9) 0.114(10) 0.095(8) 0.031(7) 0.059(7) 0.034(7)
C50 0.103(8) 0.153(13) 0.060(6) 0.038(7) 0.002(6) 0.018(8)
C51 0.090(6) 0.038(5) 0.080(6) -0.015(4) 0.006(5) 0.000(5)
C52 0.117(8) 0.049(6) 0.074(6) 0.018(5) 0.019(6) 0.006(6)
C53 0.067(5) 0.089(8) 0.107(8) 0.002(6) 0.007(5) 0.035(5)
C54 0.097(7) 0.106(9) 0.078(7) -0.004(6) -0.040(6) 0.035(7)
C55 0.088(7) 0.088(8) 0.055(5) 0.012(5) 0.003(5) 0.014(6)
C56 0.091(7) 0.097(9) 0.070(6) -0.026(6) -0.004(5) -0.017(6)
C57 0.109(8) 0.096(9) 0.075(7) -0.014(6) 0.024(6) 0.025(7)
C58 0.120(9) 0.094(9) 0.078(7) 0.013(6) -0.002(6) 0.007(7)
C60 0.082(8) 0.129(12) 0.124(11) -0.035(9) 0.004(7) 0.007(7)
C59 0.133(12) 0.145(14) 0.162(15) -0.043(12) 0.037(11) 0.054(11)

loop_
_atom_type_symbol
_atom_type_description
_atom_type_scat_dispersion_real
_atom_type_scat_dispersion_imag
_atom_type_scat_source
C C 0.0033 0.0016 'International Tables Vol C Tables 4.2.6.8 and 6.1.1.4'
H H 0.0000 0.0000 'International Tables Vol C Tables 4.2.6.8 and 6.1.1.4'
Si Si 0.0817 0.0704 'International Tables Vol C Tables 4.2.6.8 and 6.1.1.4'

loop_
_geom_angle_atom_site_label_1
_geom_angle_atom_site_label_2
_geom_angle_atom_site_label_3
_geom_angle
_geom_angle_site_symmetry_1
_geom_angle_site_symmetry_3
C2 Si1 C3 106.4(5) . .
C2 Si1 C1 107.2(5) . .
C3 Si1 C1 108.6(5) . .
C2 Si1 Si2 107.6(4) . .
C3 Si1 Si2 107.9(3) . .
C1 Si1 Si2 118.5(3) . .
Si1 Si2 Si7 112.52(11) . .
Si1 Si2 Si8 105.47(11) . .
Si7 Si2 Si8 102.59(11) . .
Si1 Si2 Si3 116.98(11) . .
Si7 Si2 Si3 106.62(11) . .
Si8 Si2 Si3 111.79(11) . .
C5 Si3 C4 103.9(5) . .
C5 Si3 Si4 112.9(3) . .
C4 Si3 Si4 104.9(3) . .
C5 Si3 Si2 106.7(3) . .
C4 Si3 Si2 110.0(3) . .
Si4 Si3 Si2 117.65(10) . .
C7 Si4 C6 106.6(5) . .
C7 Si4 Si3 111.2(3) . .
C6 Si4 Si3 105.5(3) . .
C7 Si4 Si5 108.9(3) . .
C6 Si4 Si5 105.8(3) . .
Si3 Si4 Si5 118.11(10) . .
Si9 Si5 Si4 112.36(11) . .
Si9 Si5 Si6 113.57(12) . .
Si4 Si5 Si6 118.82(12) . .
Si9 Si5 Si10 103.69(11) . .
Si4 Si5 Si10 103.99(11) . .
Si6 Si5 Si10 102.03(12) . .
C57 Si6 C9 106.6(6) . .
C57 Si6 C8 105.4(6) . .
C9 Si6 C8 108.2(6) . .
C57 Si6 Si5 119.2(4) . .
C9 Si6 Si5 107.4(4) . .
C8 Si6 Si5 109.6(4) . .
C18 Si7 C16 109.1(6) . .
C18 Si7 C17 106.6(6) . .
C16 Si7 C17 107.5(6) . .
C18 Si7 Si2 111.1(3) . .
C16 Si7 Si2 111.5(3) . .
C17 Si7 Si2 110.8(4) . .
C19 Si8 C20 105.0(5) . .
C19 Si8 C21 108.7(5) . .
C20 Si8 C21 107.1(5) . .
C19 Si8 Si2 111.5(3) . .
C20 Si8 Si2 114.1(3) . .
C21 Si8 Si2 110.1(3) . .
C24 Si9 C23 107.2(5) . .
C24 Si9 C22 107.3(5) . .
C23 Si9 C22 108.0(5) . .
C24 Si9 Si5 113.4(3) . .
C23 Si9 Si5 111.1(4) . .
C22 Si9 Si5 109.6(3) . .
C25 Si10 C26 105.8(5) . .
C25 Si10 C27 106.8(6) . .
C26 Si10 C27 106.4(6) . .
C25 Si10 Si5 112.7(4) . .
C26 Si10 Si5 112.2(3) . .
C27 Si10 Si5 112.4(3) . .
C31 Si11 C30 106.8(6) . .
C31 Si11 C28 107.5(5) . .
C30 Si11 C28 106.4(5) . .
C31 Si11 Si12 107.8(4) . .
C30 Si11 Si12 110.8(3) . .
C28 Si11 Si12 117.2(3) . .
Si17 Si12 Si11 113.23(11) . .
Si17 Si12 Si13 104.08(11) . .
Si11 Si12 Si13 118.45(11) . .
Si17 Si12 Si18 103.36(12) . .
Si11 Si12 Si18 104.01(12) . .
Si13 Si12 Si18 112.91(10) . .
C33 Si13 C32 105.6(4) . .
C33 Si13 Si14 105.5(3) . .
C32 Si13 Si14 111.1(3) . .
C33 Si13 Si12 111.1(3) . .
C32 Si13 Si12 107.1(3) . .
Si14 Si13 Si12 116.01(10) . .
C34 Si14 C35 105.6(5) . .
C34 Si14 Si13 110.1(3) . .
C35 Si14 Si13 106.6(3) . .
C34 Si14 Si15 106.7(3) . .
C35 Si14 Si15 110.2(3) . .
Si13 Si14 Si15 117.00(10) . .
Si16 Si15 Si14 119.48(10) . .
Si16 Si15 Si20 114.17(11) . .
Si14 Si15 Si20 102.76(10) . .
Si16 Si15 Si19 103.10(11) . .
Si14 Si15 Si19 112.62(11) . .
Si20 Si15 Si19 103.93(11) . .
C36 Si16 C29 105.7(5) . .
C36 Si16 C37 109.0(5) . .
C29 Si16 C37 107.2(5) . .
C36 Si16 Si15 110.7(3) . .
C29 Si16 Si15 117.6(3) . .
C37 Si16 Si15 106.4(3) . .
C47 Si17 C46 107.3(6) . .
C47 Si17 C45 107.6(5) . .
C46 Si17 C45 105.6(5) . .
C47 Si17 Si12 112.6(4) . .
C46 Si17 Si12 110.4(4) . .
C45 Si17 Si12 113.0(4) . .
C48 Si18 C50 107.0(6) . .
C48 Si18 C49 106.9(5) . .
C50 Si18 C49 106.4(6) . .
C48 Si18 Si12 114.6(4) . .
C50 Si18 Si12 112.1(4) . .
C49 Si18 Si12 109.4(4) . .
C56 Si19 C54 105.7(5) . .
C56 Si19 C55 106.1(5) . .
C54 Si19 C55 108.4(5) . .
C56 Si19 Si15 114.7(3) . .
C54 Si19 Si15 109.9(4) . .
C55 Si19 Si15 111.6(3) . .
C53 Si20 C51 107.9(5) . .
C53 Si20 C52 106.5(5) . .
C51 Si20 C52 105.8(5) . .
C53 Si20 Si15 112.5(4) . .
C51 Si20 Si15 113.0(3) . .
C52 Si20 Si15 110.8(3) . .
C12 C1 C10 110.5(11) . .
C12 C1 C11 107.0(9) . .
C10 C1 C11 109.9(10) . .
C12 C1 Si1 110.3(7) . .
C10 C1 Si1 110.8(7) . .
C11 C1 Si1 108.3(7) . .
C40 C28 C41 110.9(13) . .
C40 C28 C39 107.1(11) . .
C41 C28 C39 107.6(10) . .
C40 C28 Si11 111.0(7) . .
C41 C28 Si11 111.8(7) . .
C39 C28 Si11 108.3(8) . .
C43 C29 C42 110.0(10) . .
C43 C29 C44 108.5(8) . .
C42 C29 C44 109.4(9) . .
C43 C29 Si16 110.6(8) . .
C42 C29 Si16 109.0(6) . .
C44 C29 Si16 109.3(8) . .
C60 C57 C59 107.5(11) . .
C60 C57 C58 111.4(10) . .
C59 C57 C58 113.7(11) . .
C60 C57 Si6 109.9(8) . .
C59 C57 Si6 108.6(9) . .
C58 C57 Si6 105.7(8) . .

loop_
_geom_bond_atom_site_label_1
_geom_bond_atom_site_label_2
_geom_bond_distance
_geom_bond_site_symmetry_2
Si1 C2 1.860(10) .
Si1 C3 1.868(10) .
Si1 C1 1.912(10) .
Si1 Si2 2.371(3) .
Si2 Si7 2.375(3) .
Si2 Si8 2.383(3) .
Si2 Si3 2.384(3) .
Si3 C5 1.870(9) .
Si3 C4 1.902(9) .
Si3 Si4 2.376(3) .
Si4 C7 1.879(9) .
Si4 C6 1.888(9) .
Si4 Si5 2.382(3) .
Si5 Si9 2.366(3) .
Si5 Si6 2.387(3) .
Si5 Si10 2.395(3) .
Si6 C57 1.868(12) .
Si6 C9 1.887(11) .
Si6 C8 1.948(11) .
Si7 C18 1.866(12) .
Si7 C16 1.875(11) .
Si7 C17 1.885(12) .
Si8 C19 1.870(10) .
Si8 C20 1.874(9) .
Si8 C21 1.876(10) .
Si9 C24 1.880(10) .
Si9 C23 1.883(11) .
Si9 C22 1.885(9) .
Si10 C25 1.870(10) .
Si10 C26 1.874(11) .
Si10 C27 1.886(11) .
Si11 C31 1.873(10) .
Si11 C30 1.911(10) .
Si11 C28 1.913(10) .
Si11 Si12 2.377(3) .
Si12 Si17 2.367(3) .
Si12 Si13 2.387(2) .
Si12 Si18 2.388(3) .
Si13 C33 1.868(8) .
Si13 C32 1.880(8) .
Si13 Si14 2.358(3) .
Si14 C34 1.891(9) .
Si14 C35 1.900(9) .
Si14 Si15 2.381(2) .
Si15 Si16 2.377(3) .
Si15 Si20 2.382(3) .
Si15 Si19 2.388(3) .
Si16 C36 1.896(9) .
Si16 C29 1.897(10) .
Si16 C37 1.898(8) .
Si17 C47 1.849(12) .
Si17 C46 1.865(10) .
Si17 C45 1.881(9) .
Si18 C48 1.844(13) .
Si18 C50 1.884(11) .
Si18 C49 1.888(11) .
Si19 C56 1.849(11) .
Si19 C54 1.875(9) .
Si19 C55 1.880(10) .
Si20 C53 1.876(9) .
Si20 C51 1.897(9) .
Si20 C52 1.900(10) .
C1 C12 1.517(14) .
C1 C10 1.520(15) .
C1 C11 1.522(15) .
C28 C40 1.488(16) .
C28 C41 1.503(16) .
C28 C39 1.528(13) .
C29 C43 1.524(14) .
C29 C42 1.550(14) .
C29 C44 1.557(14) .
C57 C60 1.566(17) .
C57 C59 1.570(17) .
C57 C58 1.596(16) .
